data_4110070
loop_
_publ_author_name
'Rojendra Singh'
'Richard R. Schrock'
'Peter M\"uller'
'Amir H. Hoveyda'

_publ_section_title
;
 Synthesis of Monoalkoxide Monopyrrolyl Complexes
 Mo(NR)(CHR')(OR'')(pyrrolyl): Enyne Metathesis with High Oxidation State
 Catalysts
;
_journal_name_full 'Journal of the American Chemical Society'
_journal_page_first 12654
_journal_page_last 12655
_journal_paper_doi 10.1021/ja075569f
_journal_volume 129
_journal_year 2007
_chemical_formula_sum 'C40 H54 Mo N2 O'
_chemical_formula_weight 674.79
_chemical_name_systematic
;
 ?
;
_space_group_IT_number 14
_symmetry_cell_setting monoclinic
_symmetry_space_group_name_Hall '-P 2ybc'
_symmetry_space_group_name_H-M 'P 1 21/c 1'
_atom_sites_solution_hydrogens geom
_atom_sites_solution_primary direct
_atom_sites_solution_secondary difmap
_audit_creation_method SHELXL-97
_cell_angle_alpha 90.00
_cell_angle_beta 95.454(4)
_cell_angle_gamma 90.00
_cell_formula_units_Z 4
_cell_length_a 11.762(3)
_cell_length_b 22.614(5)
_cell_length_c 13.619(3)
_cell_measurement_reflns_used 9942
_cell_measurement_temperature 100(2)
_cell_measurement_theta_max 30.76
_cell_measurement_theta_min 2.35
_cell_volume 3606.1(15)
_computing_cell_refinement 'SAINT 7 (Bruker-AXS, 2005)'
_computing_data_collection 'SMART 5 (Bruker-AXS, 2003)'
_computing_data_reduction 'SAINT 7 (Bruker-AXS, 2005)'
_computing_molecular_graphics 'Bruker SHELXTL'
_computing_publication_material 'Bruker SHELXTL'
_computing_structure_refinement 'SHELXL-97 (Sheldrick, 1997)'
_computing_structure_solution 'SHELXS-97 (Sheldrick, 1990)'
_diffrn_ambient_temperature 100(2)
_diffrn_detector_area_resol_mean 8.3
_diffrn_measured_fraction_theta_full 1.000
_diffrn_measured_fraction_theta_max 1.000
_diffrn_measurement_device_type 'Bruker Smart APEX CCD'
_diffrn_measurement_method 'omega and phi scans'
_diffrn_radiation_monochromator graphite
_diffrn_radiation_source 'fine-focus sealed tube'
_diffrn_radiation_type MoK\a
_diffrn_radiation_wavelength 0.71073
_diffrn_reflns_av_R_equivalents 0.0459
_diffrn_reflns_av_sigmaI/netI 0.0241
_diffrn_reflns_limit_h_max 16
_diffrn_reflns_limit_h_min -16
_diffrn_reflns_limit_k_max 31
_diffrn_reflns_limit_k_min -31
_diffrn_reflns_limit_l_max 18
_diffrn_reflns_limit_l_min -18
_diffrn_reflns_number 79432
_diffrn_reflns_theta_full 29.57
_diffrn_reflns_theta_max 29.57
_diffrn_reflns_theta_min 1.74
_diffrn_standards_decay_% 0
_diffrn_standards_interval_count 0
_diffrn_standards_interval_time 0
_diffrn_standards_number 0
_exptl_absorpt_coefficient_mu 0.395
_exptl_absorpt_correction_T_max 0.9251
_exptl_absorpt_correction_T_min 0.9076
_exptl_absorpt_correction_type multi-scan
_exptl_absorpt_process_details 'SADABS (Sheldrick, 2005)'
_exptl_crystal_colour orange
_exptl_crystal_density_diffrn 1.243
_exptl_crystal_description block
_exptl_crystal_F_000 1432
_exptl_crystal_size_max 0.25
_exptl_crystal_size_mid 0.25
_exptl_crystal_size_min 0.20
_refine_diff_density_max 0.454
_refine_diff_density_min -0.477
_refine_diff_density_rms 0.056
_refine_ls_extinction_method none
_refine_ls_goodness_of_fit_ref 1.038
_refine_ls_hydrogen_treatment mixed
_refine_ls_matrix_type full
_refine_ls_number_parameters 417
_refine_ls_number_reflns 10117
_refine_ls_number_restraints 67
_refine_ls_restrained_S_all 1.051
_refine_ls_R_factor_all 0.0308
_refine_ls_R_factor_gt 0.0250
_refine_ls_shift/su_max 0.002
_refine_ls_shift/su_mean 0.000
_refine_ls_structure_factor_coef Fsqd
_refine_ls_weighting_details 'calc w=1/[\s^2^(Fo^2^)+(0.0256P)^2^+2.0490P] where P=(Fo^2^+2Fc^2^)/3'
_refine_ls_weighting_scheme calc
_refine_ls_wR_factor_gt 0.0610
_refine_ls_wR_factor_ref 0.0647
_reflns_number_gt 8918
_reflns_number_total 10117
_reflns_threshold_expression >2sigma(I)
_cod_data_source_file ja075569fsi20070824_014556.cif
_cod_data_source_block 07040
_cod_original_cell_volume 3606.0(13)
_cod_database_code 4110070

loop_
_symmetry_equiv_pos_as_xyz
'x, y, z'
'-x, y+1/2, -z+1/2'
'-x, -y, -z'
'x, -y-1/2, z-1/2'

loop_
_atom_site_label
_atom_site_type_symbol
_atom_site_fract_x
_atom_site_fract_y
_atom_site_fract_z
_atom_site_U_iso_or_equiv
_atom_site_adp_type
_atom_site_occupancy
_atom_site_symmetry_multiplicity
_atom_site_calc_flag
_atom_site_refinement_flags
_atom_site_disorder_assembly
_atom_site_disorder_group
Mo1 Mo 1.783567(9) 0.896420(4) 0.236630(7) 0.01203(3) Uani 1 1 d . . .
C1 C 1.77400(11) 0.97984(6) 0.24262(9) 0.0158(2) Uani 1 1 d D . .
H1 H 1.8338(13) 0.9904(7) 0.2934(11) 0.019 Uiso 1 1 d D . .
C2 C 1.69160(12) 1.02968(6) 0.20851(11) 0.0204(3) Uani 1 1 d . . .
C3 C 1.58674(14) 1.02294(7) 0.26788(17) 0.0414(5) Uani 1 1 d . . .
H3A H 1.5489 0.9851 0.2514 0.062 Uiso 1 1 calc R . .
H3B H 1.5332 1.0554 0.2513 0.062 Uiso 1 1 calc R . .
H3C H 1.6116 1.0240 0.3386 0.062 Uiso 1 1 calc R . .
C4 C 1.65137(17) 1.02362(7) 0.09857(13) 0.0380(4) Uani 1 1 d . . .
H4A H 1.7177 1.0240 0.0601 0.057 Uiso 1 1 calc R . .
H4B H 1.6007 1.0567 0.0780 0.057 Uiso 1 1 calc R . .
H4C H 1.6100 0.9863 0.0872 0.057 Uiso 1 1 calc R . .
C5 C 1.74880(11) 1.09000(6) 0.22827(9) 0.0166(2) Uani 1 1 d . . .
C6 C 1.71457(12) 1.12930(6) 0.29883(10) 0.0223(3) Uani 1 1 d . . .
H6 H 1.6550 1.1184 0.3377 0.027 Uiso 1 1 calc R . .
C7 C 1.76680(14) 1.18436(6) 0.31296(11) 0.0285(3) Uani 1 1 d . . .
H7 H 1.7427 1.2104 0.3617 0.034 Uiso 1 1 calc R . .
C8 C 1.85308(14) 1.20155(6) 0.25709(12) 0.0292(3) Uani 1 1 d . . .
H8 H 1.8876 1.2394 0.2664 0.035 Uiso 1 1 calc R . .
C9 C 1.88868(12) 1.16286(7) 0.18715(11) 0.0259(3) Uani 1 1 d . . .
H9 H 1.9483 1.1741 0.1485 0.031 Uiso 1 1 calc R . .
C10 C 1.83758(12) 1.10780(6) 0.17341(10) 0.0201(3) Uani 1 1 d . . .
H10 H 1.8634 1.0816 0.1257 0.024 Uiso 1 1 calc R . .
N1 N 1.92241(9) 0.87748(5) 0.16353(8) 0.0155(2) Uani 1 1 d . . .
C31 C 2.02167(14) 0.97543(7) 0.13994(14) 0.0314(3) Uani 1 1 d . . .
H31A H 2.0883 0.9893 0.1084 0.047 Uiso 1 1 calc R . .
H31B H 2.0329 0.9836 0.2109 0.047 Uiso 1 1 calc R . .
H31C H 1.9532 0.9960 0.1111 0.047 Uiso 1 1 calc R . .
C32 C 2.00758(11) 0.91078(6) 0.12394(10) 0.0177(2) Uani 1 1 d . . .
C33 C 2.07206(12) 0.87397(6) 0.07224(10) 0.0215(3) Uani 1 1 d . . .
H33 H 2.1355 0.8852 0.0382 0.026 Uiso 1 1 calc R . .
C34 C 2.02732(12) 0.81555(6) 0.07848(10) 0.0214(3) Uani 1 1 d . . .
H34 H 2.0552 0.7810 0.0493 0.026 Uiso 1 1 calc R . .
C35 C 1.93692(11) 0.81865(6) 0.13422(9) 0.0174(2) Uani 1 1 d . . .
C36 C 1.86089(12) 0.76990(6) 0.16395(11) 0.0236(3) Uani 1 1 d . . .
H36A H 1.8888 0.7319 0.1413 0.035 Uiso 1 1 calc R . .
H36B H 1.7828 0.7766 0.1340 0.035 Uiso 1 1 calc R . .
H36C H 1.8613 0.7693 0.2359 0.035 Uiso 1 1 calc R . .
O1 O 1.79163(8) 0.86539(4) 0.36789(7) 0.01778(18) Uani 1 1 d . . .
C11 C 1.82335(11) 0.87865(6) 0.46521(9) 0.0160(2) Uani 1 1 d . . .
C12 C 1.93794(11) 0.89353(5) 0.49436(10) 0.0171(2) Uani 1 1 d . . .
C121 C 2.02527(12) 0.89630(6) 0.41917(10) 0.0194(2) Uani 1 1 d . . .
H121 H 1.9860 0.9137 0.3575 0.023 Uiso 1 1 calc R . .
C122 C 2.12849(13) 0.93564(7) 0.45012(11) 0.0263(3) Uani 1 1 d . . .
H12A H 2.1020 0.9749 0.4684 0.039 Uiso 1 1 calc R . .
H12B H 2.1759 0.9394 0.3950 0.039 Uiso 1 1 calc R . .
H12C H 2.1736 0.9178 0.5067 0.039 Uiso 1 1 calc R . .
C123 C 2.06493(13) 0.83403(7) 0.39338(12) 0.0275(3) Uani 1 1 d . . .
H12D H 2.1110 0.8171 0.4503 0.041 Uiso 1 1 calc R . .
H12E H 2.1110 0.8363 0.3372 0.041 Uiso 1 1 calc R . .
H12F H 1.9982 0.8089 0.3761 0.041 Uiso 1 1 calc R . .
C13 C 1.96836(12) 0.90423(6) 0.59457(10) 0.0203(3) Uani 1 1 d . . .
H13 H 2.0454 0.9134 0.6165 0.024 Uiso 1 1 calc R . .
C14 C 1.88757(13) 0.90161(6) 0.66271(10) 0.0219(3) Uani 1 1 d . . .
H14 H 1.9095 0.9093 0.7304 0.026 Uiso 1 1 calc R . .
C15 C 1.77533(12) 0.88775(6) 0.63173(10) 0.0215(3) Uani 1 1 d . . .
H15 H 1.7206 0.8867 0.6787 0.026 Uiso 1 1 calc R . .
C16 C 1.74072(11) 0.87531(6) 0.53306(10) 0.0177(2) Uani 1 1 d . . .
C161 C 1.61635(12) 0.86131(6) 0.50041(10) 0.0206(3) Uani 1 1 d . . .
H161 H 1.6131 0.8422 0.4340 0.025 Uiso 1 1 calc R . .
C162 C 1.56245(13) 0.81871(7) 0.57025(12) 0.0278(3) Uani 1 1 d . . .
H16A H 1.5599 0.8375 0.6348 0.042 Uiso 1 1 calc R . .
H16B H 1.6083 0.7825 0.5777 0.042 Uiso 1 1 calc R . .
H16C H 1.4847 0.8088 0.5429 0.042 Uiso 1 1 calc R . .
C163 C 1.54741(14) 0.91854(8) 0.49007(13) 0.0332(3) Uani 1 1 d . . .
H16D H 1.4677 0.9094 0.4678 0.050 Uiso 1 1 calc R . .
H16E H 1.5792 0.9443 0.4418 0.050 Uiso 1 1 calc R . .
H16F H 1.5511 0.9386 0.5540 0.050 Uiso 1 1 calc R . .
N2 N 1.66420(9) 0.87953(5) 0.15657(8) 0.0148(2) Uani 1 1 d . . .
C21 C 1.57389(10) 0.85852(5) 0.09200(9) 0.0148(2) Uani 1 1 d . . .
C22 C 1.46507(11) 0.85067(5) 0.12639(10) 0.0162(2) Uani 1 1 d DU A .
C221 C 1.44225(12) 0.86606(7) 0.23124(10) 0.0228(3) Uani 1 1 d DU . .
H221 H 1.5145 0.8825 0.2652 0.027 Uiso 0.814(6) 1 calc PR A 1
H21A H 1.5029 0.8932 0.2617 0.027 Uiso 0.186(6) 1 calc PR A 2
C222 C 1.34821(19) 0.91543(15) 0.23106(18) 0.0329(6) Uani 0.814(6) 1 d PDU A 1
H22A H 1.3709 0.9495 0.1931 0.049 Uiso 0.814(6) 1 calc PR A 1
H22B H 1.3398 0.9277 0.2990 0.049 Uiso 0.814(6) 1 calc PR A 1
H22C H 1.2753 0.8999 0.2010 0.049 Uiso 0.814(6) 1 calc PR A 1
C223 C 1.4088(3) 0.81302(13) 0.28996(17) 0.0399(7) Uani 0.814(6) 1 d PDU A 1
H22D H 1.3955 0.8256 0.3568 0.060 Uiso 0.814(6) 1 calc PR A 1
H22E H 1.4704 0.7837 0.2935 0.060 Uiso 0.814(6) 1 calc PR A 1
H22F H 1.3388 0.7954 0.2576 0.060 Uiso 0.814(6) 1 calc PR A 1
C22A C 1.3318(8) 0.8898(6) 0.2419(9) 0.0329(6) Uani 0.186(6) 1 d PDU A 2
H22G H 1.3247 0.8981 0.3117 0.049 Uiso 0.186(6) 1 calc PR A 2
H22H H 1.2733 0.8611 0.2176 0.049 Uiso 0.186(6) 1 calc PR A 2
H22I H 1.3214 0.9265 0.2038 0.049 Uiso 0.186(6) 1 calc PR A 2
C23A C 1.4574(13) 0.7990(5) 0.2803(8) 0.0399(7) Uani 0.186(6) 1 d PDU A 2
H23A H 1.5344 0.7843 0.2727 0.060 Uiso 0.186(6) 1 calc PR A 2
H23B H 1.4008 0.7723 0.2467 0.060 Uiso 0.186(6) 1 calc PR A 2
H23C H 1.4459 0.8010 0.3506 0.060 Uiso 0.186(6) 1 calc PR A 2
C23 C 1.37741(11) 0.82852(6) 0.06030(10) 0.0196(3) Uani 1 1 d . . .
H23 H 1.3040 0.8222 0.0821 0.024 Uiso 1 1 calc R A .
C24 C 1.39543(12) 0.81558(6) -0.03685(11) 0.0216(3) Uani 1 1 d . A .
H24 H 1.3346 0.8007 -0.0808 0.026 Uiso 1 1 calc R . .
C25 C 1.50209(12) 0.82439(6) -0.06956(10) 0.0213(3) Uani 1 1 d . . .
H25 H 1.5131 0.8157 -0.1363 0.026 Uiso 1 1 calc R A .
C26 C 1.59380(11) 0.84568(6) -0.00697(9) 0.0174(2) Uani 1 1 d . A .
C261 C 1.70928(12) 0.85562(7) -0.04546(10) 0.0220(3) Uani 1 1 d . . .
H261 H 1.7667 0.8618 0.0127 0.026 Uiso 1 1 calc R A .
C262 C 1.70588(16) 0.91194(8) -0.10836(13) 0.0348(4) Uani 1 1 d . A .
H26A H 1.6490 0.9073 -0.1653 0.052 Uiso 1 1 calc R . .
H26B H 1.7812 0.9188 -0.1314 0.052 Uiso 1 1 calc R . .
H26C H 1.6852 0.9457 -0.0686 0.052 Uiso 1 1 calc R . .
C263 C 1.74898(14) 0.80289(7) -0.10426(12) 0.0308(3) Uani 1 1 d . A .
H26D H 1.7481 0.7670 -0.0641 0.046 Uiso 1 1 calc R . .
H26E H 1.8267 0.8101 -0.1216 0.046 Uiso 1 1 calc R . .
H26F H 1.6975 0.7979 -0.1646 0.046 Uiso 1 1 calc R . .

loop_
_atom_site_aniso_label
_atom_site_aniso_U_11
_atom_site_aniso_U_22
_atom_site_aniso_U_33
_atom_site_aniso_U_23
_atom_site_aniso_U_13
_atom_site_aniso_U_12
Mo1 0.01185(5) 0.01184(5) 0.01251(5) -0.00039(3) 0.00176(3) -0.00051(3)
C1 0.0150(6) 0.0147(5) 0.0177(6) -0.0006(4) 0.0011(4) -0.0008(4)
C2 0.0185(6) 0.0140(6) 0.0280(7) 0.0007(5) -0.0021(5) 0.0001(5)
C3 0.0207(7) 0.0203(7) 0.0857(15) 0.0069(8) 0.0178(8) 0.0023(6)
C4 0.0529(11) 0.0174(7) 0.0383(9) 0.0008(6) -0.0243(8) -0.0029(7)
C5 0.0172(6) 0.0138(5) 0.0185(6) 0.0008(4) -0.0009(5) 0.0017(4)
C6 0.0251(7) 0.0209(6) 0.0211(6) 0.0003(5) 0.0037(5) 0.0055(5)
C7 0.0399(9) 0.0190(7) 0.0250(7) -0.0066(5) -0.0054(6) 0.0075(6)
C8 0.0336(8) 0.0156(6) 0.0354(8) 0.0025(6) -0.0127(6) -0.0039(5)
C9 0.0201(7) 0.0249(7) 0.0317(7) 0.0097(6) -0.0021(6) -0.0041(5)
C10 0.0205(6) 0.0191(6) 0.0208(6) 0.0009(5) 0.0021(5) 0.0021(5)
N1 0.0147(5) 0.0147(5) 0.0174(5) -0.0002(4) 0.0035(4) -0.0009(4)
C31 0.0286(8) 0.0209(7) 0.0475(9) -0.0023(6) 0.0178(7) -0.0074(6)
C32 0.0141(6) 0.0201(6) 0.0194(6) 0.0027(5) 0.0036(5) -0.0010(5)
C33 0.0177(6) 0.0269(7) 0.0207(6) 0.0041(5) 0.0060(5) 0.0042(5)
C34 0.0221(6) 0.0219(6) 0.0205(6) -0.0010(5) 0.0042(5) 0.0071(5)
C35 0.0178(6) 0.0157(6) 0.0183(6) -0.0003(4) 0.0002(5) 0.0028(4)
C36 0.0248(7) 0.0145(6) 0.0317(7) -0.0010(5) 0.0037(6) -0.0003(5)
O1 0.0199(5) 0.0196(4) 0.0138(4) 0.0000(3) 0.0017(3) 0.0020(4)
C11 0.0204(6) 0.0140(5) 0.0136(5) 0.0002(4) 0.0023(4) 0.0030(4)
C12 0.0190(6) 0.0149(6) 0.0176(6) 0.0011(4) 0.0033(5) 0.0017(4)
C121 0.0188(6) 0.0213(6) 0.0185(6) 0.0010(5) 0.0034(5) 0.0012(5)
C122 0.0229(7) 0.0278(7) 0.0289(7) 0.0011(6) 0.0063(6) -0.0030(6)
C123 0.0257(7) 0.0254(7) 0.0325(8) -0.0049(6) 0.0081(6) 0.0036(6)
C13 0.0208(6) 0.0198(6) 0.0199(6) -0.0018(5) 0.0006(5) -0.0003(5)
C14 0.0256(7) 0.0247(7) 0.0152(6) -0.0026(5) 0.0010(5) -0.0001(5)
C15 0.0239(7) 0.0243(7) 0.0167(6) -0.0015(5) 0.0046(5) 0.0008(5)
C16 0.0194(6) 0.0167(6) 0.0172(6) -0.0004(5) 0.0034(5) 0.0019(5)
C161 0.0182(6) 0.0263(7) 0.0174(6) -0.0020(5) 0.0029(5) 0.0010(5)
C162 0.0231(7) 0.0295(8) 0.0309(8) 0.0027(6) 0.0035(6) -0.0031(6)
C163 0.0269(8) 0.0330(8) 0.0390(9) 0.0068(7) -0.0015(7) 0.0075(6)
N2 0.0146(5) 0.0146(5) 0.0153(5) -0.0004(4) 0.0025(4) -0.0007(4)
C21 0.0147(6) 0.0117(5) 0.0175(6) 0.0005(4) -0.0006(4) -0.0001(4)
C22 0.0147(6) 0.0139(5) 0.0200(6) 0.0019(4) 0.0014(5) -0.0002(4)
C221 0.0180(6) 0.0313(7) 0.0195(6) -0.0001(5) 0.0033(5) -0.0074(5)
C222 0.0192(9) 0.0447(16) 0.0350(10) -0.0152(11) 0.0039(7) 0.0016(10)
C223 0.0566(19) 0.0401(13) 0.0239(9) 0.0035(9) 0.0087(11) -0.0255(13)
C22A 0.0192(9) 0.0447(16) 0.0350(10) -0.0152(11) 0.0039(7) 0.0016(10)
C23A 0.0566(19) 0.0401(13) 0.0239(9) 0.0035(9) 0.0087(11) -0.0255(13)
C23 0.0150(6) 0.0158(6) 0.0275(7) 0.0013(5) -0.0008(5) -0.0006(4)
C24 0.0187(6) 0.0178(6) 0.0266(7) -0.0036(5) -0.0068(5) 0.0012(5)
C25 0.0223(7) 0.0206(6) 0.0201(6) -0.0034(5) -0.0027(5) 0.0024(5)
C26 0.0176(6) 0.0164(6) 0.0179(6) -0.0012(4) 0.0002(5) 0.0019(5)
C261 0.0193(6) 0.0299(7) 0.0170(6) -0.0053(5) 0.0028(5) -0.0011(5)
C262 0.0418(10) 0.0311(8) 0.0343(8) -0.0015(7) 0.0184(7) -0.0055(7)
C263 0.0271(8) 0.0341(8) 0.0321(8) -0.0071(6) 0.0077(6) 0.0062(6)

loop_
_atom_type_symbol
_atom_type_description
_atom_type_scat_dispersion_real
_atom_type_scat_dispersion_imag
_atom_type_scat_source
C C 0.0033 0.0016 'International Tables Vol C Tables 4.2.6.8 and 6.1.1.4'
H H 0.0000 0.0000 'International Tables Vol C Tables 4.2.6.8 and 6.1.1.4'
N N 0.0061 0.0033 'International Tables Vol C Tables 4.2.6.8 and 6.1.1.4'
O O 0.0106 0.0060 'International Tables Vol C Tables 4.2.6.8 and 6.1.1.4'
Mo Mo -1.6832 0.6857 'International Tables Vol C Tables 4.2.6.8 and 6.1.1.4'

loop_
_geom_angle_atom_site_label_1
_geom_angle_atom_site_label_2
_geom_angle_atom_site_label_3
_geom_angle
N2 Mo1 C1 101.45(5)
N2 Mo1 O1 118.10(5)
C1 Mo1 O1 108.85(5)
N2 Mo1 N1 106.54(5)
C1 Mo1 N1 106.52(5)
O1 Mo1 N1 114.10(4)
C2 C1 Mo1 139.48(9)
C1 C2 C4 111.01(12)
C1 C2 C5 110.33(11)
C4 C2 C5 109.90(11)
C1 C2 C3 106.42(12)
C4 C2 C3 108.34(14)
C5 C2 C3 110.77(12)
C6 C5 C10 117.59(13)
C6 C5 C2 122.46(12)
C10 C5 C2 119.95(12)
C7 C6 C5 120.77(14)
C8 C7 C6 120.85(14)
C7 C8 C9 119.11(14)
C8 C9 C10 120.23(14)
C9 C10 C5 121.44(13)
C32 N1 C35 106.81(10)
C32 N1 Mo1 135.28(9)
C35 N1 Mo1 117.57(8)
C33 C32 N1 108.86(12)
C33 C32 C31 128.02(13)
N1 C32 C31 123.12(12)
C32 C33 C34 107.90(12)
C35 C34 C33 107.25(12)
C34 C35 N1 109.19(11)
C34 C35 C36 128.92(12)
N1 C35 C36 121.89(11)
C11 O1 Mo1 143.58(8)
O1 C11 C16 118.73(12)
O1 C11 C12 119.22(11)
C16 C11 C12 122.03(12)
C13 C12 C11 117.73(12)
C13 C12 C121 121.60(12)
C11 C12 C121 120.65(12)
C12 C121 C122 114.05(11)
C12 C121 C123 110.87(11)
C122 C121 C123 110.23(12)
C14 C13 C12 121.06(13)
C15 C14 C13 119.93(13)
C14 C15 C16 121.47(13)
C15 C16 C11 117.76(12)
C15 C16 C161 120.52(12)
C11 C16 C161 121.66(12)
C16 C161 C163 109.76(12)
C16 C161 C162 113.11(12)
C163 C161 C162 110.04(12)
C21 N2 Mo1 172.57(9)
N2 C21 C22 119.47(11)
N2 C21 C26 118.89(11)
C22 C21 C26 121.64(11)
C23 C22 C21 117.87(12)
C23 C22 C221 120.20(12)
C21 C22 C221 121.93(11)
C22A C221 C223 87.7(6)
C22A C221 C22 115.3(5)
C223 C221 C22 113.16(15)
C22A C221 C222 23.7(5)
C223 C221 C222 110.20(17)
C22 C221 C222 110.41(13)
C22A C221 C23A 111.5(6)
C223 C221 C23A 24.1(4)
C22 C221 C23A 98.5(5)
C222 C221 C23A 134.3(5)
C24 C23 C22 121.27(13)
C25 C24 C23 120.02(12)
C24 C25 C26 121.63(13)
C25 C26 C21 117.56(12)
C25 C26 C261 120.34(12)
C21 C26 C261 122.08(11)
C26 C261 C262 109.83(12)
C26 C261 C263 113.07(12)
C262 C261 C263 110.32(12)

loop_
_geom_bond_atom_site_label_1
_geom_bond_atom_site_label_2
_geom_bond_distance
Mo1 N2 1.7364(11)
Mo1 C1 1.8921(13)
Mo1 O1 1.9145(10)
Mo1 N1 2.0373(11)
C1 C2 1.5296(18)
C2 C4 1.533(2)
C2 C5 1.5335(18)
C2 C3 1.545(2)
C5 C6 1.3960(19)
C5 C10 1.3996(19)
C6 C7 1.394(2)
C7 C8 1.381(2)
C8 C9 1.387(2)
C9 C10 1.388(2)
N1 C32 1.4013(16)
N1 C35 1.4040(16)
C31 C32 1.485(2)
C32 C33 1.3657(19)
C33 C34 1.428(2)
C34 C35 1.3657(19)
C35 C36 1.4992(19)
O1 C11 1.3755(15)
C11 C16 1.4052(18)
C11 C12 1.4091(19)
C12 C13 1.3987(18)
C12 C121 1.5191(19)
C121 C122 1.532(2)
C121 C123 1.535(2)
C13 C14 1.391(2)
C14 C15 1.383(2)
C15 C16 1.3953(19)
C16 C161 1.5212(19)
C161 C163 1.527(2)
C161 C162 1.533(2)
N2 C21 1.3963(16)
C21 C22 1.4152(18)
C21 C26 1.4200(18)
C22 C23 1.3956(18)
C22 C221 1.5181(19)
C221 C22A 1.426(9)
C221 C223 1.514(3)
C221 C222 1.571(3)
C221 C23A 1.659(10)
C23 C24 1.391(2)
C24 C25 1.385(2)
C25 C26 1.3954(18)
C26 C261 1.5183(19)
C261 C262 1.533(2)
C261 C263 1.534(2)
